data_1546520
loop_
_publ_author_name
'jana, sadhan'
'Verma, Ajay'
'Kadu, Rahul Vilasrao'
'KUMAR, SANGIT'

_publ_section_title
;
 Visible-Light-Induced Oxidant and Metal-Free Dehydrogenative Cascade
 Trifluoromethylation and Oxidation of 1,6-Enynes with Water
;
_journal_name_full 'Chem. Sci.'
_journal_paper_doi 10.1039/C7SC02556D
_journal_year 2017
_chemical_absolute_configuration unk
_chemical_formula_moiety 'C21  H13  F3  O1  S1'
_chemical_formula_sum 'C21 H13 F3 O S'
_chemical_formula_weight 370.37
_space_group_IT_number 19
_symmetry_cell_setting orthorhombic
_symmetry_Int_Tables_number 19
_symmetry_space_group_name_Hall 'P 2ac 2ab'
_symmetry_space_group_name_H-M 'P 21 21 21'
_atom_sites_solution_hydrogens geom
_audit_conform_dict_location ftp://ftp.iucr.org/pub/cif_core.dic
_audit_conform_dict_name cif_core.dic
_audit_conform_dict_version 2.4.3
_audit_creation_date 2016-12-04T22:03:58-00:00
_audit_creation_method 'WinGX routine CIF_UPDATE'
_audit_update_record
;
2017-01-07 deposited with the CCDC.
2017-07-10 downloaded from the CCDC.
;
_cell_angle_alpha 90
_cell_angle_beta 90
_cell_angle_gamma 90
_cell_formula_units_Z 4
_cell_length_a 5.4622(3)
_cell_length_b 15.8611(10)
_cell_length_c 19.1121(10)
_cell_measurement_reflns_used 24
_cell_measurement_temperature 139(2)
_cell_measurement_theta_max 25.026
_cell_measurement_theta_min 2.488
_cell_measurement_wavelength 0.71073
_cell_volume 1655.81(16)
_computing_cell_refinement 'Bruker SAINT'
_computing_data_collection 'Bruker APEX3'
_computing_data_reduction 'Bruker SAINT'
_computing_molecular_graphics 'Ortep for Windows (Farrugia, 2012)'
_computing_publication_material 'WinGX publication routines (Farrugia, 2012)'
_computing_structure_refinement 'SHELXL-2016/4 (Sheldrick, 2016)'
_computing_structure_solution 'SHELXT 2014/5 (Sheldrick, 2014)'
_diffrn_ambient_temperature 139(2)
_diffrn_measured_fraction_theta_full 0.998
_diffrn_measured_fraction_theta_max 0.998
_diffrn_measurement_device_type 'Bruker D8 VENTURE'
_diffrn_measurement_method '\f and \w scans'
_diffrn_radiation_probe x-ray
_diffrn_radiation_type MoK\a
_diffrn_radiation_wavelength 0.71073
_diffrn_reflns_av_R_equivalents 0.069
_diffrn_reflns_av_unetI/netI 0.0604
_diffrn_reflns_Laue_measured_fraction_full 0.998
_diffrn_reflns_Laue_measured_fraction_max 0.998
_diffrn_reflns_limit_h_max 6
_diffrn_reflns_limit_h_min -5
_diffrn_reflns_limit_k_max 18
_diffrn_reflns_limit_k_min -18
_diffrn_reflns_limit_l_max 22
_diffrn_reflns_limit_l_min -22
_diffrn_reflns_number 11543
_diffrn_reflns_point_group_measured_fraction_full 0.997
_diffrn_reflns_point_group_measured_fraction_max 0.997
_diffrn_reflns_theta_full 25.026
_diffrn_reflns_theta_max 25.026
_diffrn_reflns_theta_min 2.488
_diffrn_standards_number 0
_exptl_absorpt_coefficient_mu 0.234
_exptl_absorpt_correction_type none
_exptl_crystal_colour colorless
_exptl_crystal_density_diffrn 1.486
_exptl_crystal_density_method 'not measured'
_exptl_crystal_description rod
_exptl_crystal_F_000 760
_exptl_crystal_size_max 0.05
_exptl_crystal_size_mid 0.04
_exptl_crystal_size_min 0.02
_refine_diff_density_max 0.184
_refine_diff_density_min -0.198
_refine_diff_density_rms 0.048
_refine_ls_abs_structure_details
;
 Flack x determined using 811 quotients [(I+)-(I-)]/[(I+)+(I-)]
 (Parsons, Flack and Wagner, Acta Cryst. B69 (2013) 249-259).
;
_refine_ls_abs_structure_Flack 0.00(6)
_refine_ls_extinction_method none
_refine_ls_goodness_of_fit_ref 1.051
_refine_ls_hydrogen_treatment constr
_refine_ls_matrix_type full
_refine_ls_number_constraints 0
_refine_ls_number_parameters 235
_refine_ls_number_reflns 2917
_refine_ls_number_restraints 0
_refine_ls_restrained_S_all 1.051
_refine_ls_R_factor_all 0.064
_refine_ls_R_factor_gt 0.0418
_refine_ls_shift/su_max 0
_refine_ls_shift/su_mean 0
_refine_ls_structure_factor_coef Fsqd
_refine_ls_weighting_details 'w=1/[\s^2^(Fo^2^)+(0.0339P)^2^+0.1420P] where P=(Fo^2^+2Fc^2^)/3'
_refine_ls_weighting_scheme calc
_refine_ls_wR_factor_gt 0.0755
_refine_ls_wR_factor_ref 0.0826
_reflns_Friedel_coverage 0.695
_reflns_Friedel_fraction_full 0.997
_reflns_Friedel_fraction_max 0.997
_reflns_number_gt 2365
_reflns_number_total 2917
_reflns_threshold_expression 'I > 2\s(I)'
_cod_data_source_file c7sc02556d3.cif
_cod_data_source_block SJ_694
_cod_database_code 1546520

loop_
_symmetry_equiv_pos_as_xyz
'x, y, z'
'x+1/2, -y+1/2, -z'
'-x, y+1/2, -z+1/2'
'-x+1/2, -y, z+1/2'

loop_
_atom_site_label
_atom_site_type_symbol
_atom_site_fract_x
_atom_site_fract_y
_atom_site_fract_z
_atom_site_U_iso_or_equiv
_atom_site_adp_type
_atom_site_occupancy
_atom_site_site_symmetry_order
_atom_site_calc_flag
_atom_site_refinement_flags_posn
_atom_site_refinement_flags_adp
S1 S 0.30581(19) 0.54499(6) 0.18254(5) 0.0290(3) Uani 1 1 d . .
F1 F 0.5056(5) 0.69836(16) -0.01681(10) 0.0516(8) Uani 1 1 d . .
F2 F 0.3981(6) 0.57734(18) 0.02152(11) 0.0725(10) Uani 1 1 d . .
F3 F 0.7640(5) 0.62025(16) 0.03685(11) 0.0527(8) Uani 1 1 d . .
O1 O 0.9382(5) 0.73756(18) 0.16419(12) 0.0357(7) Uani 1 1 d . .
C17 C 0.8305(8) 0.9089(3) 0.5174(2) 0.0367(11) Uani 1 1 d . .
H17 H 0.854924 0.94276 0.55777 0.044 Uiso 1 1 calc R U
C18 C 0.9947(8) 0.9120(2) 0.46402(19) 0.0326(10) Uani 1 1 d . .
H18 H 1.132754 0.948133 0.467502 0.039 Uiso 1 1 calc R U
C19 C 0.9628(7) 0.8618(2) 0.40305(19) 0.0243(9) Uani 1 1 d . .
C20 C 1.1273(8) 0.8641(3) 0.3458(2) 0.0305(10) Uani 1 1 d . .
H20 H 1.265895 0.900237 0.347545 0.037 Uiso 1 1 calc R U
C21 C 1.0888(7) 0.8150(3) 0.28814(19) 0.0288(10) Uani 1 1 d . .
H21 H 1.200004 0.817769 0.249995 0.035 Uiso 1 1 calc R U
C12 C 0.8853(7) 0.7601(2) 0.28458(17) 0.0205(9) Uani 1 1 d . .
C11 C 0.8439(7) 0.7125(2) 0.21793(18) 0.0233(9) Uani 1 1 d . .
C2 C 0.6733(7) 0.6392(2) 0.21736(16) 0.0215(8) Uani 1 1 d . .
C3 C 0.6645(7) 0.5724(2) 0.26899(16) 0.0200(8) Uani 1 1 d . .
C8 C 0.4689(7) 0.5170(2) 0.25702(16) 0.0225(9) Uani 1 1 d . .
C7 C 0.4248(7) 0.4478(2) 0.30015(17) 0.0281(9) Uani 1 1 d . .
H7 H 0.289708 0.411355 0.291896 0.034 Uiso 1 1 calc R U
C6 C 0.5830(8) 0.4336(2) 0.35516(18) 0.0305(10) Uani 1 1 d . .
H6 H 0.553421 0.387878 0.386083 0.037 Uiso 1 1 calc R U
C16 C 0.6261(8) 0.8563(2) 0.51309(19) 0.0309(10) Uani 1 1 d . .
H16 H 0.51185 0.855044 0.550553 0.037 Uiso 1 1 calc R U
C15 C 0.5883(7) 0.8066(2) 0.45576(18) 0.0254(9) Uani 1 1 d . .
H15 H 0.44892 0.770792 0.453683 0.03 Uiso 1 1 calc R U
C14 C 0.7563(7) 0.8082(2) 0.39948(17) 0.0216(9) Uani 1 1 d . .
C13 C 0.7229(7) 0.7570(2) 0.33899(16) 0.0210(9) Uani 1 1 d . .
H13 H 0.585984 0.720183 0.336429 0.025 Uiso 1 1 calc R U
C5 C 0.7849(8) 0.4853(2) 0.36610(18) 0.0291(10) Uani 1 1 d . .
H5 H 0.895505 0.472771 0.403037 0.035 Uiso 1 1 calc R U
C4 C 0.8269(7) 0.5543(2) 0.32406(16) 0.0237(8) Uani 1 1 d . .
H4 H 0.964674 0.589557 0.332235 0.028 Uiso 1 1 calc R U
C1 C 0.4979(7) 0.6299(2) 0.16708(16) 0.0234(9) Uani 1 1 d . .
C9 C 0.4541(8) 0.6853(2) 0.10439(16) 0.0288(10) Uani 1 1 d . .
H9B H 0.277707 0.699311 0.101861 0.035 Uiso 1 1 calc R U
H9A H 0.545607 0.738649 0.110504 0.035 Uiso 1 1 calc R U
C10 C 0.5302(9) 0.6453(3) 0.0371(2) 0.0383(11) Uani 1 1 d . .

loop_
_atom_site_aniso_label
_atom_site_aniso_U_11
_atom_site_aniso_U_22
_atom_site_aniso_U_33
_atom_site_aniso_U_23
_atom_site_aniso_U_13
_atom_site_aniso_U_12
S1 0.0312(6) 0.0293(6) 0.0265(5) -0.0025(4) -0.0036(5) -0.0012(5)
F1 0.074(2) 0.0606(18) 0.0202(11) 0.0105(11) 0.0031(13) 0.0016(16)
F2 0.119(3) 0.067(2) 0.0316(13) -0.0154(13) 0.0083(15) -0.049(2)
F3 0.064(2) 0.0548(18) 0.0396(14) -0.0033(12) 0.0194(13) 0.0231(15)
O1 0.0418(18) 0.0406(18) 0.0248(14) 0.0047(12) 0.0104(13) -0.0064(15)
C17 0.042(3) 0.029(2) 0.040(2) -0.0149(19) -0.010(2) 0.006(2)
C18 0.032(2) 0.021(2) 0.045(2) -0.0013(19) -0.011(2) 0.000(2)
C19 0.020(2) 0.017(2) 0.035(2) 0.0027(17) -0.0060(18) -0.0003(19)
C20 0.024(2) 0.026(2) 0.041(2) 0.0095(19) -0.0054(19) -0.006(2)
C21 0.024(2) 0.033(3) 0.030(2) 0.0098(18) 0.0020(18) -0.001(2)
C12 0.022(2) 0.018(2) 0.0209(18) 0.0072(15) -0.0013(16) -0.0004(17)
C11 0.019(2) 0.028(2) 0.0232(19) 0.0052(16) 0.0009(17) 0.0076(19)
C2 0.026(2) 0.024(2) 0.0148(17) -0.0031(15) 0.0052(17) 0.0046(19)
C3 0.025(2) 0.020(2) 0.0149(16) -0.0021(15) 0.0044(16) 0.0042(19)
C8 0.029(2) 0.019(2) 0.0189(17) -0.0024(15) 0.0031(17) 0.0060(19)
C7 0.034(2) 0.020(2) 0.031(2) -0.0038(18) 0.0068(17) -0.003(2)
C6 0.048(3) 0.017(2) 0.027(2) 0.0017(16) 0.010(2) 0.004(2)
C16 0.032(3) 0.031(3) 0.029(2) -0.0104(18) 0.0006(18) 0.005(2)
C15 0.020(2) 0.025(2) 0.031(2) -0.0011(17) 0.0033(18) -0.0006(18)
C14 0.021(2) 0.017(2) 0.0258(18) 0.0019(15) -0.0060(17) 0.0048(17)
C13 0.020(2) 0.016(2) 0.0266(19) 0.0031(15) -0.0043(16) -0.0023(17)
C5 0.040(3) 0.027(2) 0.0204(19) 0.0038(16) -0.0011(18) 0.009(2)
C4 0.028(2) 0.022(2) 0.0214(17) -0.0035(16) 0.0003(17) 0.0021(19)
C1 0.028(2) 0.022(2) 0.0196(19) -0.0059(16) 0.0044(18) 0.0029(19)
C9 0.036(3) 0.031(2) 0.0202(18) 0.0023(17) 0.0013(19) 0.006(2)
C10 0.054(3) 0.037(3) 0.023(2) -0.001(2) 0.005(2) -0.008(3)

loop_
_atom_type_symbol
_atom_type_description
_atom_type_scat_dispersion_real
_atom_type_scat_dispersion_imag
_atom_type_scat_source
C C 0.0033 0.0016 'International Tables Vol C Tables 4.2.6.8 and 6.1.1.4'
H H 0 0 'International Tables Vol C Tables 4.2.6.8 and 6.1.1.4'
O O 0.0106 0.006 'International Tables Vol C Tables 4.2.6.8 and 6.1.1.4'
F F 0.0171 0.0103 'International Tables Vol C Tables 4.2.6.8 and 6.1.1.4'
S S 0.1246 0.1234 'International Tables Vol C Tables 4.2.6.8 and 6.1.1.4'

loop_
_geom_angle_atom_site_label_1
_geom_angle_atom_site_label_2
_geom_angle_atom_site_label_3
_geom_angle
C1 S1 C8 91.62(18)
C18 C17 C16 120.3(4)
C18 C17 H17 119.8
C16 C17 H17 119.8
C17 C18 C19 120.9(4)
C17 C18 H18 119.5
C19 C18 H18 119.5
C14 C19 C20 119.0(3)
C14 C19 C18 118.3(4)
C20 C19 C18 122.7(4)
C21 C20 C19 120.7(4)
C21 C20 H20 119.6
C19 C20 H20 119.6
C20 C21 C12 120.7(4)
C20 C21 H21 119.6
C12 C21 H21 119.6
C13 C12 C21 119.7(3)
C13 C12 C11 122.0(3)
C21 C12 C11 118.0(3)
O1 C11 C2 120.9(3)
O1 C11 C12 119.3(3)
C2 C11 C12 119.6(3)
C1 C2 C3 112.2(3)
C1 C2 C11 121.8(3)
C3 C2 C11 125.9(3)
C8 C3 C4 118.4(3)
C8 C3 C2 111.9(3)
C4 C3 C2 129.6(4)
C7 C8 C3 121.9(3)
C7 C8 S1 126.7(3)
C3 C8 S1 111.4(3)
C6 C7 C8 118.1(4)
C6 C7 H7 121
C8 C7 H7 121
C7 C6 C5 121.1(4)
C7 C6 H6 119.5
C5 C6 H6 119.5
C15 C16 C17 120.9(4)
C15 C16 H16 119.6
C17 C16 H16 119.6
C16 C15 C14 120.1(4)
C16 C15 H15 120
C14 C15 H15 120
C19 C14 C15 119.5(3)
C19 C14 C13 119.0(3)
C15 C14 C13 121.5(3)
C12 C13 C14 120.9(3)
C12 C13 H13 119.6
C14 C13 H13 119.6
C4 C5 C6 120.9(4)
C4 C5 H5 119.6
C6 C5 H5 119.6
C5 C4 C3 119.5(4)
C5 C4 H4 120.2
C3 C4 H4 120.2
C2 C1 C9 127.6(4)
C2 C1 S1 112.8(3)
C9 C1 S1 119.6(3)
C10 C9 C1 113.2(3)
C10 C9 H9B 108.9
C1 C9 H9B 108.9
C10 C9 H9A 108.9
C1 C9 H9A 108.9
H9B C9 H9A 107.8
F2 C10 F1 106.4(3)
F2 C10 F3 106.1(4)
F1 C10 F3 106.2(3)
F2 C10 C9 112.7(3)
F1 C10 C9 111.6(4)
F3 C10 C9 113.3(4)

loop_
_geom_bond_atom_site_label_1
_geom_bond_atom_site_label_2
_geom_bond_distance
S1 C1 1.733(4)
S1 C8 1.737(4)
F1 C10 1.338(5)
F2 C10 1.331(5)
F3 C10 1.338(5)
O1 C11 1.216(4)
C17 C18 1.358(6)
C17 C16 1.397(6)
C17 H17 0.95
C18 C19 1.422(5)
C18 H18 0.95
C19 C14 1.413(5)
C19 C20 1.416(5)
C20 C21 1.366(5)
C20 H20 0.95
C21 C12 1.414(5)
C21 H21 0.95
C12 C13 1.368(5)
C12 C11 1.498(5)
C11 C2 1.491(5)
C2 C1 1.365(5)
C2 C3 1.449(5)
C3 C8 1.402(5)
C3 C4 1.406(5)
C8 C7 1.394(5)
C7 C6 1.379(5)
C7 H7 0.95
C6 C5 1.390(5)
C6 H6 0.95
C16 C15 1.366(5)
C16 H16 0.95
C15 C14 1.414(5)
C15 H15 0.95
C14 C13 1.425(4)
C13 H13 0.95
C5 C4 1.378(5)
C5 H5 0.95
C4 H4 0.95
C1 C9 1.504(5)
C9 C10 1.492(5)
C9 H9B 0.99
C9 H9A 0.99

loop_
_geom_torsion_atom_site_label_1
_geom_torsion_atom_site_label_2
_geom_torsion_atom_site_label_3
_geom_torsion_atom_site_label_4
_geom_torsion
C16 C17 C18 C19 -0.2(6)
C17 C18 C19 C14 -0.3(6)
C17 C18 C19 C20 178.9(4)
C14 C19 C20 C21 -0.5(6)
C18 C19 C20 C21 -179.7(4)
C19 C20 C21 C12 -0.6(6)
C20 C21 C12 C13 1.0(6)
C20 C21 C12 C11 175.8(3)
C13 C12 C11 O1 154.9(4)
C21 C12 C11 O1 -19.9(5)
C13 C12 C11 C2 -20.5(5)
C21 C12 C11 C2 164.8(3)
O1 C11 C2 C1 -42.9(5)
C12 C11 C2 C1 132.4(4)
O1 C11 C2 C3 139.4(4)
C12 C11 C2 C3 -45.3(5)
C1 C2 C3 C8 -3.4(4)
C11 C2 C3 C8 174.5(3)
C1 C2 C3 C4 172.7(3)
C11 C2 C3 C4 -9.5(6)
C4 C3 C8 C7 3.4(5)
C2 C3 C8 C7 179.9(3)
C4 C3 C8 S1 -174.8(3)
C2 C3 C8 S1 1.7(4)
C1 S1 C8 C7 -177.9(3)
C1 S1 C8 C3 0.2(3)
C3 C8 C7 C6 -1.2(5)
S1 C8 C7 C6 176.7(3)
C8 C7 C6 C5 -2.0(5)
C18 C17 C16 C15 0.5(6)
C17 C16 C15 C14 -0.4(6)
C20 C19 C14 C15 -178.8(3)
C18 C19 C14 C15 0.4(5)
C20 C19 C14 C13 1.3(5)
C18 C19 C14 C13 -179.5(3)
C16 C15 C14 C19 -0.1(5)
C16 C15 C14 C13 179.8(3)
C21 C12 C13 C14 -0.2(5)
C11 C12 C13 C14 -174.8(3)
C19 C14 C13 C12 -1.0(5)
C15 C14 C13 C12 179.1(3)
C7 C6 C5 C4 2.9(6)
C6 C5 C4 C3 -0.6(5)
C8 C3 C4 C5 -2.4(5)
C2 C3 C4 C5 -178.2(3)
C3 C2 C1 C9 -178.4(3)
C11 C2 C1 C9 3.6(6)
C3 C2 C1 S1 3.5(4)
C11 C2 C1 S1 -174.4(3)
C8 S1 C1 C2 -2.2(3)
C8 S1 C1 C9 179.6(3)
C2 C1 C9 C10 107.3(4)
S1 C1 C9 C10 -74.8(4)
C1 C9 C10 F2 64.9(5)
C1 C9 C10 F1 -175.4(4)
C1 C9 C10 F3 -55.6(5)
